data_2312669
loop_
_publ_author_name
'Thomas, Jarrod R.'
'Sarma, Kavisha A.'
'Giansiracusa, Marcus J.'
'Sulway, Scott A.'

_publ_section_title
;
 Structural comparison of
 [Ce(O<sup>t</sup>Bu)Cl(THF)<sub>5</sub>](BPh<sub>4</sub>) to smaller rare
 earth analogues.
;
_journal_coeditor_code UX3010
_journal_issue 'Pt 11'
_journal_name_full 'Acta crystallographica. Section C, Structural chemistry'
_journal_page_first 761
_journal_page_last 765
_journal_paper_doi 10.1107/S2053229624009872
_journal_volume 80
_journal_year 2024
_chemical_formula_iupac '[Ce (C4 H9 O1) Cl (C4 H8 O1)5] (C24 H20 B), 2C4 H8 O'
_chemical_formula_moiety 'C24 H49 Ce Cl O6 +, C24 H20 B -, 2(C4 H8 O)'
_chemical_formula_sum 'C56 H85 B Ce Cl O8'
_chemical_formula_weight 1072.61
_chemical_name_systematic
;
(<i>tert</i>-Butoxido)chloridopentakis(tetrahydrofuran)lanthanide(III)
tetraphenylborate tetrahydrofuran disolvate
;
_space_group_crystal_system monoclinic
_space_group_IT_number 14
_space_group_name_Hall '-P 2yn'
_space_group_name_H-M_alt 'P 1 21/n 1'
_atom_sites_solution_hydrogens geom
_atom_sites_solution_primary dual
_cell_angle_alpha 90
_cell_angle_beta 90.336(2)
_cell_angle_gamma 90
_cell_formula_units_Z 4
_cell_length_a 13.7578(7)
_cell_length_b 12.5548(7)
_cell_length_c 32.8512(18)
_cell_measurement_reflns_used 9958
_cell_measurement_temperature 180.0
_cell_measurement_theta_max 28.316
_cell_measurement_theta_min 2.280
_cell_volume 5674.2(5)
_computing_cell_refinement
;
SAINT (Bruker, 2019)
;
_computing_data_collection
;
APEX3 (Bruker, 2019)
;
_computing_data_reduction
;
SAINT (Bruker, 2019)
;
_computing_molecular_graphics
;
OLEX2 (Dolomanov <i>et al.</i>, 2009)
;
_computing_publication_material
;
OLEX2 (Dolomanov <i>et al.</i>, 2009)
;
_computing_structure_refinement
;
SHELXL (Sheldrick, 2015<i>b</i>)
;
_computing_structure_solution
;
SHELXT2014 (Sheldrick, 2015<i>a</i>)
;
_diffrn_ambient_temperature 180.0
_diffrn_detector_area_resol_mean 7.391
_diffrn_measured_fraction_theta_full 0.997
_diffrn_measured_fraction_theta_max 0.996
_diffrn_measurement_device_type 'Bruker D8 QUEST'
_diffrn_measurement_method '\f and \w scans'
_diffrn_radiation_type MoK\a
_diffrn_radiation_wavelength 0.71073
_diffrn_reflns_av_R_equivalents 0.0326
_diffrn_reflns_av_unetI/netI 0.0163
_diffrn_reflns_limit_h_max 16
_diffrn_reflns_limit_h_min -18
_diffrn_reflns_limit_k_max 16
_diffrn_reflns_limit_k_min -16
_diffrn_reflns_limit_l_max 43
_diffrn_reflns_limit_l_min -43
_diffrn_reflns_number 159373
_diffrn_reflns_theta_full 25.242
_diffrn_reflns_theta_max 28.335
_diffrn_reflns_theta_min 2.280
_diffrn_source_current 1.4
_diffrn_source_power 0.07
_diffrn_source_voltage 50.0
_diffrn_standards_number 0
_exptl_absorpt_coefficient_mu 0.898
_exptl_absorpt_correction_T_max 0.7457
_exptl_absorpt_correction_T_min 0.6173
_exptl_absorpt_correction_type multi-scan
_exptl_absorpt_process_details
;
(SADABS2016; Bruker, 2016)
;
_exptl_crystal_colour 'clear colourless'
_exptl_crystal_density_diffrn 1.256
_exptl_crystal_description plate
_exptl_crystal_F_000 2260
_exptl_crystal_size_max 0.2
_exptl_crystal_size_mid 0.1
_exptl_crystal_size_min 0.1
_refine_diff_density_max 1.006
_refine_diff_density_min -0.617
_refine_ls_extinction_method none
_refine_ls_goodness_of_fit_ref 1.150
_refine_ls_hydrogen_treatment constr
_refine_ls_matrix_type full
_refine_ls_number_parameters 617
_refine_ls_number_reflns 14119
_refine_ls_number_restraints 75
_refine_ls_restrained_S_all 1.166
_refine_ls_R_factor_all 0.0368
_refine_ls_R_factor_gt 0.0325
_refine_ls_shift/su_max 0.005
_refine_ls_shift/su_mean 0.000
_refine_ls_structure_factor_coef Fsqd
_refine_ls_weighting_details 'w=1/[\s^2^(Fo^2^)+(0.0363P)^2^+5.3514P] where P=(Fo^2^+2Fc^2^)/3'
_refine_ls_weighting_scheme calc
_refine_ls_wR_factor_gt 0.0858
_refine_ls_wR_factor_ref 0.0904
_reflns_number_gt 12968
_reflns_number_total 14119
_reflns_threshold_expression 'I > 2\s(I)'
_cod_data_source_file ux3010sup1.cif
_cod_data_source_block 1-Ce_180K
_cod_depositor_comments 'Adding full bibliography for 2312668--2312669.cif.'
_cod_database_code 2312669
_cod_database_fobs_code 2312669
_shelx_space_group_comment
;
The symmetry employed for this shelxl refinement is uniquely defined
by the following loop, which should always be used as a source of
symmetry information in preference to the above space-group names.
They are only intended as comments.
;
_shelx_estimated_absorpt_t_min 0.841
_shelx_estimated_absorpt_t_max 0.916

loop_
_space_group_symop_operation_xyz
'x, y, z'
'-x+1/2, y+1/2, -z+1/2'
'-x, -y, -z'
'x-1/2, -y-1/2, z-1/2'

loop_
_atom_site_type_symbol
_atom_site_label
_atom_site_fract_x
_atom_site_fract_y
_atom_site_fract_z
_atom_site_U_iso_or_equiv
_atom_site_adp_type
_atom_site_calc_flag
_atom_site_occupancy
_atom_site_disorder_assembly
_atom_site_disorder_group
Ce Ce1 0.79932(2) 0.48853(2) 0.66247(2) 0.02714(4) Uani d 1 . .
Cl Cl1 0.76698(5) 0.47694(5) 0.74628(2) 0.04238(13) Uani d 1 . .
O O3 0.82931(14) 0.28950(13) 0.66802(5) 0.0430(4) Uani d 1 . .
O O4 0.97911(12) 0.46436(15) 0.67810(5) 0.0418(4) Uani d 1 . .
O O1 0.82460(13) 0.49457(13) 0.59868(5) 0.0378(4) Uani d 1 . .
O O6 0.66329(13) 0.62590(15) 0.66164(6) 0.0463(4) Uani d 1 . .
O O2 0.63940(13) 0.39203(16) 0.64953(6) 0.0475(4) Uani d 1 . .
O O5 0.87342(13) 0.66873(14) 0.67429(6) 0.0457(4) Uani d 1 . .
C C37 1.21920(17) 0.10796(19) 0.61011(7) 0.0356(4) Uani d 1 . .
C C25 1.23737(16) -0.10645(19) 0.62209(7) 0.0362(5) Uani d 1 . .
C C42 1.11857(18) 0.1103(2) 0.60379(8) 0.0418(5) Uani d 1 . .
H H42 1.079815 0.056316 0.615808 0.050 Uiso calc 1 . .
C C10 0.8524(2) 0.1067(2) 0.65321(10) 0.0571(7) Uani d 1 . .
H H10A 0.798271 0.061558 0.662988 0.069 Uiso calc 1 . .
H H10B 0.888931 0.067030 0.632226 0.069 Uiso calc 1 . .
C C43 1.38888(18) 0.01731(19) 0.63331(8) 0.0371(5) Uani d 1 . .
C C9 0.8145(2) 0.2114(2) 0.63642(9) 0.0520(6) Uani d 1 . .
H H9A 0.850587 0.231621 0.611597 0.062 Uiso calc 1 . .
H H9B 0.744638 0.205498 0.629472 0.062 Uiso calc 1 . .
C C48 1.45520(19) 0.0228(2) 0.66553(8) 0.0428(5) Uani d 1 . .
H H48 1.430928 0.024703 0.692538 0.051 Uiso calc 1 . .
C C31 1.23494(17) 0.0371(2) 0.68453(7) 0.0400(5) Uani d 1 . .
C C12 0.8670(2) 0.2360(2) 0.70415(8) 0.0491(6) Uani d 1 . .
H H12A 0.813470 0.215515 0.722591 0.059 Uiso calc 1 . .
H H12B 0.912940 0.282540 0.719139 0.059 Uiso calc 1 . .
C C24 0.5916(2) 0.6383(3) 0.69358(10) 0.0561(7) Uani d 1 . .
H H24A 0.623350 0.637436 0.720693 0.067 Uiso calc 1 . .
H H24B 0.543267 0.579921 0.692379 0.067 Uiso calc 1 . .
C C16 1.0297(2) 0.4928(3) 0.71519(11) 0.0581(8) Uani d 1 . .
H H16A 0.985685 0.488724 0.738858 0.070 Uiso calc 1 . .
H H16B 1.056313 0.565949 0.713381 0.070 Uiso calc 1 . .
C C13 1.0475(2) 0.4132(3) 0.65098(9) 0.0518(6) Uani d 1 . .
H H13A 1.060542 0.459177 0.627133 0.062 Uiso calc 1 . .
H H13B 1.021271 0.344338 0.641201 0.062 Uiso calc 1 . .
C C14 1.1391(2) 0.3960(3) 0.67535(11) 0.0654(9) Uani d 1 . .
H H14A 1.164340 0.322984 0.671245 0.078 Uiso calc 1 . .
H H14B 1.189831 0.447724 0.667340 0.078 Uiso calc 1 . .
C C15 1.1100(2) 0.4126(3) 0.71890(10) 0.0602(8) Uani d 1 . .
H H15A 1.086577 0.345598 0.731295 0.072 Uiso calc 1 . .
H H15B 1.164820 0.440825 0.735329 0.072 Uiso calc 1 . .
C C17 0.9391(2) 0.7175(2) 0.64495(10) 0.0566(7) Uani d 1 . .
H H17A 0.908488 0.720213 0.617617 0.068 Uiso calc 1 . .
H H17B 1.000356 0.676458 0.643135 0.068 Uiso calc 1 . .
C C36 1.1725(2) -0.0285(3) 0.70680(8) 0.0551(7) Uani d 1 . .
H H36 1.151143 -0.093475 0.694955 0.066 Uiso calc 1 . .
C C30 1.2664(2) -0.1972(2) 0.64365(9) 0.0515(6) Uani d 1 . .
H H30 1.304297 -0.188129 0.667675 0.062 Uiso calc 1 . .
C C21 0.6425(3) 0.7034(3) 0.63014(10) 0.0685(9) Uani d 1 . .
H H21A 0.642650 0.669724 0.602892 0.082 Uiso calc 1 . .
H H21B 0.690759 0.761857 0.630591 0.082 Uiso calc 1 . .
C C26 1.1833(2) -0.1279(2) 0.58675(8) 0.0450(6) Uani d 1 . .
H H26 1.161967 -0.069649 0.570524 0.054 Uiso calc 1 . .
C C32 1.2627(2) 0.1307(2) 0.70445(8) 0.0502(6) Uani d 1 . .
H H32 1.304613 0.178523 0.690633 0.060 Uiso calc 1 . .
C C11 0.9180(2) 0.1389(2) 0.68789(9) 0.0548(7) Uani d 1 . .
H H11A 0.984088 0.156443 0.678200 0.066 Uiso calc 1 . .
H H11B 0.922456 0.082114 0.708739 0.066 Uiso calc 1 . .
C C44 1.4308(2) 0.0122(2) 0.59447(9) 0.0483(6) Uani d 1 . .
H H44 1.389024 0.005672 0.571475 0.058 Uiso calc 1 . .
C C22 0.5419(3) 0.7445(3) 0.64062(12) 0.0736(10) Uani d 1 . .
H H22A 0.531669 0.817591 0.630149 0.088 Uiso calc 1 . .
H H22B 0.490472 0.697207 0.629631 0.088 Uiso calc 1 . .
C C20 0.8622(2) 0.7390(2) 0.70875(10) 0.0608(8) Uani d 1 . .
H H20A 0.866219 0.698667 0.734593 0.073 Uiso calc 1 . .
H H20B 0.798821 0.776246 0.707483 0.073 Uiso calc 1 . .
C C23 0.5440(3) 0.7426(3) 0.68610(11) 0.0664(9) Uani d 1 . .
H H23A 0.582750 0.802185 0.697370 0.080 Uiso calc 1 . .
H H23B 0.477624 0.744753 0.697590 0.080 Uiso calc 1 . .
C C47 1.5555(2) 0.0256(2) 0.65986(10) 0.0536(7) Uani d 1 . .
H H47 1.597901 0.029322 0.682738 0.064 Uiso calc 1 . .
B B1 1.27004(19) 0.0130(2) 0.63764(8) 0.0351(5) Uani d 1 . .
C C41 1.0730(2) 0.1887(2) 0.58056(9) 0.0506(6) Uani d 1 . .
H H41 1.004709 0.185884 0.576243 0.061 Uiso calc 1 . .
C C35 1.1404(2) -0.0020(3) 0.74579(10) 0.0713(11) Uani d 1 . .
H H35 1.097475 -0.048514 0.759733 0.086 Uiso calc 1 . .
C C45 1.5302(2) 0.0161(3) 0.58810(10) 0.0566(7) Uani d 1 . .
H H45 1.555078 0.014024 0.561195 0.068 Uiso calc 1 . .
C C34 1.1702(2) 0.0901(3) 0.76397(9) 0.0673(10) Uani d 1 . .
H H34 1.148550 0.107605 0.790551 0.081 Uiso calc 1 . .
C C38 1.2704(2) 0.1935(2) 0.59336(8) 0.0472(6) Uani d 1 . .
H H38 1.338663 0.196979 0.597583 0.057 Uiso calc 1 . .
C C40 1.1266(2) 0.2709(3) 0.56370(9) 0.0555(7) Uani d 1 . .
H H40 1.095776 0.324153 0.547636 0.067 Uiso calc 1 . .
C C33 1.2321(3) 0.1578(3) 0.74349(9) 0.0614(8) Uani d 1 . .
H H33 1.253651 0.222098 0.755859 0.074 Uiso calc 1 . .
C C46 1.5933(2) 0.0231(3) 0.62101(11) 0.0588(8) Uani d 1 . .
H H46 1.661515 0.026133 0.616919 0.071 Uiso calc 1 . .
C C29 1.2424(2) -0.2999(2) 0.63153(11) 0.0626(8) Uani d 1 . .
H H29 1.263581 -0.358864 0.647400 0.075 Uiso calc 1 . .
C C1 0.8420(2) 0.4977(2) 0.55619(7) 0.0423(5) Uani d 1 . .
C C2 0.8511(3) 0.3844(3) 0.54040(9) 0.0622(8) Uani d 1 . .
H H2A 0.906453 0.349320 0.553712 0.093 Uiso calc 1 . .
H H2B 0.861381 0.385767 0.510907 0.093 Uiso calc 1 . .
H H2C 0.791421 0.344925 0.546388 0.093 Uiso calc 1 . .
O O7 0.8308(3) 0.8678(4) 0.56639(13) 0.1494(18) Uani d 1 . .
C C18 0.9583(3) 0.8266(3) 0.66034(10) 0.0647(9) Uani d 1 . .
H H18A 0.911940 0.878413 0.648404 0.078 Uiso calc 1 . .
H H18B 1.025380 0.849387 0.653956 0.078 Uiso calc 1 . .
C C27 1.1594(2) -0.2306(2) 0.57439(9) 0.0554(7) Uani d 1 . .
H H27 1.122615 -0.240838 0.550143 0.066 Uiso calc 1 . .
C C19 0.9442(3) 0.8168(3) 0.70570(10) 0.0653(9) Uani d 1 . .
H H19A 1.003497 0.789225 0.719248 0.078 Uiso calc 1 . .
H H19B 0.926608 0.886201 0.717930 0.078 Uiso calc 1 . .
C C28 1.1883(2) -0.3172(2) 0.59680(10) 0.0589(7) Uani d 1 . .
H H28 1.171432 -0.387351 0.588560 0.071 Uiso calc 1 . .
C C39 1.2255(2) 0.2739(2) 0.57070(9) 0.0558(7) Uani d 1 . .
H H39 1.263206 0.330803 0.560082 0.067 Uiso calc 1 . .
C C4 0.7576(3) 0.5542(3) 0.53543(9) 0.0727(10) Uani d 1 . .
H H4A 0.697056 0.515998 0.541159 0.109 Uiso calc 1 . .
H H4B 0.768344 0.555835 0.505978 0.109 Uiso calc 1 . .
H H4C 0.752854 0.627229 0.545772 0.109 Uiso calc 1 . .
C C3 0.9360(3) 0.5590(3) 0.54839(9) 0.0676(9) Uani d 1 . .
H H3A 0.929184 0.632129 0.558371 0.101 Uiso calc 1 . .
H H3B 0.949131 0.560097 0.519107 0.101 Uiso calc 1 . .
H H3C 0.989938 0.523976 0.562687 0.101 Uiso calc 1 . .
C C50 0.7634(4) 0.9741(5) 0.51544(18) 0.119(2) Uani d 1 . .
H H50A 0.759839 0.958138 0.485964 0.143 Uiso calc 1 . .
H H50B 0.711737 1.025883 0.522354 0.143 Uiso calc 1 . .
C C49 0.7543(5) 0.8760(5) 0.53992(17) 0.1145(18) Uani d 1 . .
H H49A 0.692640 0.877609 0.555291 0.137 Uiso calc 1 . .
H H49B 0.752978 0.813230 0.521695 0.137 Uiso calc 1 . .
C C52 0.9073(4) 0.9173(7) 0.54633(18) 0.131(2) Uani d 1 . .
H H52A 0.935177 0.869807 0.525350 0.157 Uiso calc 1 . .
H H52B 0.959238 0.938170 0.565707 0.157 Uiso calc 1 . .
C C51 0.8600(7) 1.0153(8) 0.5269(4) 0.256(7) Uani d 1 . .
H H51A 0.855057 1.074724 0.546542 0.307 Uiso calc 1 . .
H H51B 0.896582 1.039405 0.502702 0.307 Uiso calc 1 . .
C C5 0.5837(3) 0.3320(3) 0.67865(10) 0.0653(9) Uani d 1 . .
H H5A 0.581914 0.369370 0.705161 0.078 Uiso calc 1 . .
H H5B 0.612472 0.260477 0.682786 0.078 Uiso calc 1 . .
C C8 0.5830(3) 0.4031(4) 0.61279(11) 0.0775(11) Uani d 1 . .
H H8AA 0.597188 0.344422 0.593587 0.093 Uiso calc 0.524(14) A 1
H H8AB 0.596975 0.471863 0.599274 0.093 Uiso calc 0.524(14) A 1
H H8BC 0.622080 0.382634 0.588811 0.093 Uiso calc 0.476(14) A 2
H H8BD 0.561136 0.477688 0.609325 0.093 Uiso calc 0.476(14) A 2
C C7 0.4760(6) 0.3984(8) 0.6271(4) 0.094(4) Uani d 0.524(14) A 1
H H7A 0.452730 0.468986 0.636323 0.113 Uiso calc 0.524(14) A 1
H H7B 0.432316 0.371366 0.605369 0.113 Uiso calc 0.524(14) A 1
C C6 0.4841(3) 0.3231(4) 0.66094(15) 0.0925(14) Uani d 1 . .
H H6AA 0.472593 0.249586 0.651086 0.111 Uiso calc 0.524(14) A 1
H H6AB 0.434981 0.339703 0.681899 0.111 Uiso calc 0.524(14) A 1
H H6BC 0.454158 0.253877 0.668062 0.111 Uiso calc 0.476(14) A 2
H H6BD 0.441867 0.381291 0.670834 0.111 Uiso calc 0.476(14) A 2
C C7A 0.4988(6) 0.3313(9) 0.6172(3) 0.072(3) Uani d 0.476(14) A 2
H H7AA 0.440604 0.361583 0.603661 0.086 Uiso calc 0.476(14) A 2
H H7AB 0.512719 0.260603 0.605297 0.086 Uiso calc 0.476(14) A 2
O O9 0.4928(6) 0.3775(8) 0.4650(3) 0.262(4) Uani d 1 . .
C C1A 0.4837(8) 0.3311(10) 0.5069(3) 0.258(6) Uani d 1 . .
H H1AA 0.415138 0.327908 0.515716 0.309 Uiso calc 1 . .
H H1AB 0.522416 0.371581 0.527135 0.309 Uiso calc 1 . .
C C1B 0.5252(8) 0.2214(9) 0.4998(4) 0.252(5) Uani d 1 . .
H H1BA 0.548055 0.187825 0.525409 0.303 Uiso calc 1 . .
H H1BB 0.478249 0.173728 0.485913 0.303 Uiso calc 1 . .
C C1C 0.6047(7) 0.2510(8) 0.4737(3) 0.218(4) Uani d 1 . .
H H1CA 0.667427 0.241328 0.488155 0.261 Uiso calc 1 . .
H H1CB 0.604830 0.205910 0.448990 0.261 Uiso calc 1 . .
C C1D 0.5916(7) 0.3613(8) 0.4627(3) 0.206(4) Uani d 1 . .
H H1DA 0.626756 0.408545 0.481943 0.248 Uiso calc 1 . .
H H1DB 0.615251 0.374961 0.434833 0.248 Uiso calc 1 . .

loop_
_atom_site_aniso_label
_atom_site_aniso_U_11
_atom_site_aniso_U_22
_atom_site_aniso_U_33
_atom_site_aniso_U_12
_atom_site_aniso_U_13
_atom_site_aniso_U_23
Ce1 0.03139(7) 0.02483(6) 0.02520(6) -0.00053(4) 0.00042(4) 0.00027(4)
Cl1 0.0505(3) 0.0492(3) 0.0274(2) -0.0012(3) 0.0032(2) 0.0025(2)
O3 0.0569(10) 0.0274(8) 0.0446(9) 0.0006(7) -0.0070(8) 0.0027(7)
O4 0.0353(8) 0.0469(9) 0.0431(9) 0.0047(7) -0.0057(7) -0.0087(8)
O1 0.0457(9) 0.0405(9) 0.0273(8) 0.0015(7) 0.0027(7) 0.0013(6)
O6 0.0463(10) 0.0475(10) 0.0450(10) 0.0155(8) 0.0045(8) 0.0046(8)
O2 0.0432(9) 0.0538(11) 0.0455(10) -0.0145(8) -0.0052(8) 0.0049(8)
O5 0.0514(10) 0.0321(8) 0.0538(10) -0.0103(7) 0.0168(8) -0.0111(7)
C37 0.0371(11) 0.0400(12) 0.0298(10) 0.0020(9) -0.0012(8) 0.0004(9)
C25 0.0324(10) 0.0406(12) 0.0357(11) 0.0000(9) 0.0022(8) 0.0045(9)
C42 0.0369(12) 0.0441(13) 0.0444(13) 0.0052(10) 0.0007(10) 0.0013(10)
C10 0.0688(19) 0.0319(13) 0.0706(19) 0.0064(12) 0.0007(15) -0.0027(12)
C43 0.0362(11) 0.0373(11) 0.0378(12) 0.0007(9) -0.0022(9) 0.0011(9)
C9 0.0713(18) 0.0350(13) 0.0496(15) 0.0029(12) -0.0075(13) -0.0054(11)
C48 0.0415(12) 0.0433(13) 0.0436(13) 0.0021(10) -0.0070(10) -0.0012(10)
C31 0.0359(11) 0.0517(14) 0.0324(11) 0.0083(10) -0.0027(9) 0.0025(10)
C12 0.0639(17) 0.0370(13) 0.0462(14) 0.0063(12) -0.0024(12) 0.0093(11)
C24 0.0512(15) 0.0547(16) 0.0624(18) 0.0095(13) 0.0157(13) -0.0001(14)
C16 0.0444(15) 0.069(2) 0.0604(18) 0.0061(13) -0.0136(13) -0.0220(14)
C13 0.0448(14) 0.0602(17) 0.0504(15) 0.0090(12) 0.0038(11) -0.0035(13)
C14 0.0463(16) 0.079(2) 0.071(2) 0.0184(15) -0.0016(14) -0.0008(17)
C15 0.0462(15) 0.072(2) 0.0623(18) 0.0079(14) -0.0159(13) 0.0023(15)
C17 0.0683(18) 0.0456(15) 0.0560(16) -0.0162(13) 0.0181(14) -0.0028(12)
C36 0.0407(13) 0.090(2) 0.0344(13) -0.0148(14) -0.0005(10) -0.0017(13)
C30 0.0507(15) 0.0467(14) 0.0570(16) -0.0041(12) -0.0133(12) 0.0123(12)
C21 0.087(2) 0.064(2) 0.0548(17) 0.0309(18) 0.0130(16) 0.0184(15)
C26 0.0538(15) 0.0464(14) 0.0347(12) 0.0031(11) -0.0030(10) 0.0000(10)
C32 0.0591(16) 0.0462(14) 0.0453(14) 0.0121(12) 0.0028(12) -0.0007(11)
C11 0.0608(17) 0.0429(14) 0.0609(17) 0.0121(12) 0.0045(13) 0.0099(12)
C44 0.0407(13) 0.0624(17) 0.0417(14) -0.0012(11) 0.0008(11) 0.0020(11)
C22 0.073(2) 0.062(2) 0.085(2) 0.0255(17) -0.0269(19) -0.0098(18)
C20 0.0722(19) 0.0416(14) 0.0690(19) -0.0162(13) 0.0287(16) -0.0223(13)
C23 0.0627(19) 0.0576(18) 0.079(2) 0.0149(15) 0.0156(16) -0.0039(16)
C47 0.0409(13) 0.0537(16) 0.0661(19) -0.0004(12) -0.0155(13) -0.0070(13)
B1 0.0346(12) 0.0406(13) 0.0300(12) 0.0025(10) -0.0014(9) 0.0039(9)
C41 0.0415(13) 0.0574(16) 0.0529(15) 0.0149(12) -0.0051(11) 0.0013(12)
C35 0.0450(16) 0.132(4) 0.0373(15) -0.0156(17) 0.0050(12) -0.0006(17)
C45 0.0437(14) 0.069(2) 0.0567(17) -0.0012(13) 0.0120(13) 0.0011(14)
C34 0.0484(16) 0.118(3) 0.0357(14) 0.0191(18) 0.0005(12) -0.0108(16)
C38 0.0448(13) 0.0485(14) 0.0484(14) -0.0016(11) -0.0041(11) 0.0110(11)
C40 0.0638(17) 0.0581(17) 0.0446(14) 0.0222(14) -0.0031(12) 0.0104(12)
C33 0.072(2) 0.0651(19) 0.0472(16) 0.0248(16) -0.0063(14) -0.0130(14)
C46 0.0346(13) 0.0606(18) 0.081(2) -0.0037(12) 0.0015(13) -0.0052(16)
C29 0.0676(19) 0.0434(15) 0.077(2) -0.0050(13) -0.0137(16) 0.0167(14)
C1 0.0548(15) 0.0460(13) 0.0262(11) 0.0050(11) 0.0034(10) 0.0037(9)
C2 0.092(2) 0.0532(17) 0.0415(14) 0.0041(16) 0.0072(15) -0.0084(12)
O7 0.124(3) 0.199(5) 0.124(3) 0.016(3) -0.013(3) 0.060(3)
C18 0.086(2) 0.0478(16) 0.0606(18) -0.0261(16) 0.0063(16) 0.0004(14)
C27 0.0637(18) 0.0550(16) 0.0474(15) -0.0040(14) -0.0045(13) -0.0096(13)
C19 0.081(2) 0.0531(17) 0.0620(19) -0.0286(16) 0.0125(16) -0.0160(14)
C28 0.0624(18) 0.0431(15) 0.071(2) -0.0083(13) 0.0013(15) -0.0038(14)
C39 0.0616(17) 0.0518(16) 0.0538(16) 0.0014(13) 0.0026(13) 0.0179(13)
C4 0.082(2) 0.095(3) 0.0408(15) 0.031(2) 0.0031(15) 0.0226(17)
C3 0.080(2) 0.082(2) 0.0401(15) -0.0199(19) 0.0184(14) 0.0007(15)
C50 0.075(3) 0.181(6) 0.102(4) 0.015(3) 0.004(3) 0.069(4)
C49 0.137(5) 0.110(4) 0.095(4) 0.006(4) -0.018(3) 0.009(3)
C52 0.076(3) 0.220(8) 0.095(4) -0.001(4) 0.002(3) 0.046(4)
C51 0.197(10) 0.277(12) 0.292(13) -0.139(9) -0.086(9) 0.192(11)
C5 0.071(2) 0.066(2) 0.0595(18) -0.0307(16) 0.0086(15) 0.0034(15)
C8 0.064(2) 0.107(3) 0.061(2) -0.031(2) -0.0243(16) 0.016(2)
C7 0.061(4) 0.056(5) 0.163(10) -0.007(4) -0.045(5) -0.002(6)
C6 0.056(2) 0.109(4) 0.112(4) -0.029(2) 0.016(2) -0.007(3)
C7A 0.049(4) 0.071(7) 0.096(6) -0.013(4) -0.012(4) -0.024(4)
O9 0.217(6) 0.314(9) 0.257(7) 0.056(6) 0.075(6) 0.022(7)
C1A 0.262(10) 0.297(11) 0.215(8) 0.127(9) 0.136(8) 0.050(8)
C1B 0.218(9) 0.242(10) 0.299(12) 0.038(7) 0.100(9) 0.071(8)
C1C 0.168(7) 0.186(7) 0.300(11) 0.028(6) 0.099(7) -0.040(7)
C1D 0.167(7) 0.213(8) 0.240(9) 0.002(6) 0.047(7) -0.057(7)

loop_
_atom_type_symbol
_atom_type_description
_atom_type_scat_dispersion_real
_atom_type_scat_dispersion_imag
_atom_type_scat_source
C C 0.0033 0.0016 'International Tables Vol C Tables 4.2.6.8 and 6.1.1.4'
H H 0.0000 0.0000 'International Tables Vol C Tables 4.2.6.8 and 6.1.1.4'
B B 0.0013 0.0007 'International Tables Vol C Tables 4.2.6.8 and 6.1.1.4'
Ce Ce -0.2486 2.6331 'International Tables Vol C Tables 4.2.6.8 and 6.1.1.4'
Cl Cl 0.1484 0.1585 'International Tables Vol C Tables 4.2.6.8 and 6.1.1.4'
O O 0.0106 0.0060 'International Tables Vol C Tables 4.2.6.8 and 6.1.1.4'

loop_
_geom_angle_atom_site_label_1
_geom_angle_atom_site_label_2
_geom_angle_atom_site_label_3
_geom_angle_site_symmetry_1
_geom_angle_site_symmetry_3
_geom_angle
_geom_angle_publ_flag
O3 Ce1 Cl1 . . 84.54(4) ?
O3 Ce1 O4 . . 73.17(6) ?
O3 Ce1 O6 . . 141.90(6) ?
O3 Ce1 O2 . . 71.55(6) ?
O4 Ce1 Cl1 . . 87.43(4) ?
O4 Ce1 O6 . . 142.92(6) ?
O4 Ce1 O2 . . 144.71(6) ?
O1 Ce1 Cl1 . . 179.03(5) ?
O1 Ce1 O3 . . 94.50(6) ?
O1 Ce1 O4 . . 92.22(6) ?
O1 Ce1 O6 . . 95.15(6) ?
O1 Ce1 O2 . . 89.92(6) ?
O1 Ce1 O5 . . 92.96(6) ?
O6 Ce1 Cl1 . . 85.67(4) ?
O6 Ce1 O2 . . 71.69(7) ?
O2 Ce1 Cl1 . . 89.85(4) ?
O5 Ce1 Cl1 . . 87.78(4) ?
O5 Ce1 O3 . . 144.09(6) ?
O5 Ce1 O4 . . 71.49(6) ?
O5 Ce1 O6 . . 71.88(6) ?
O5 Ce1 O2 . . 143.57(6) ?
C9 O3 Ce1 . . 126.55(15) ?
C9 O3 C12 . . 108.73(19) ?
C12 O3 Ce1 . . 124.70(15) ?
C16 O4 Ce1 . . 127.20(16) ?
C16 O4 C13 . . 108.5(2) ?
C13 O4 Ce1 . . 124.28(15) ?
C1 O1 Ce1 . . 179.45(17) ?
C24 O6 Ce1 . . 124.56(16) ?
C21 O6 Ce1 . . 127.27(16) ?
C21 O6 C24 . . 108.2(2) ?
C5 O2 Ce1 . . 126.89(17) ?
C8 O2 Ce1 . . 123.77(18) ?
C8 O2 C5 . . 108.7(2) ?
C17 O5 Ce1 . . 121.88(15) ?
C20 O5 Ce1 . . 128.82(15) ?
C20 O5 C17 . . 109.3(2) ?
C42 C37 B1 . . 120.9(2) ?
C38 C37 C42 . . 115.2(2) ?
C38 C37 B1 . . 123.9(2) ?
C30 C25 C26 . . 114.3(2) ?
C30 C25 B1 . . 120.5(2) ?
C26 C25 B1 . . 125.1(2) ?
C37 C42 H42 . . 118.7 ?
C41 C42 C37 . . 122.6(3) ?
C41 C42 H42 . . 118.7 ?
H10A C10 H10B . . 108.9 ?
C9 C10 H10A . . 110.9 ?
C9 C10 H10B . . 110.9 ?
C11 C10 H10A . . 110.9 ?
C11 C10 H10B . . 110.9 ?
C11 C10 C9 . . 104.2(2) ?
C48 C43 C44 . . 114.9(2) ?
C48 C43 B1 . . 125.6(2) ?
C44 C43 B1 . . 119.4(2) ?
O3 C9 C10 . . 106.3(2) ?
O3 C9 H9A . . 110.5 ?
O3 C9 H9B . . 110.5 ?
C10 C9 H9A . . 110.5 ?
C10 C9 H9B . . 110.5 ?
H9A C9 H9B . . 108.7 ?
C43 C48 H48 . . 118.5 ?
C47 C48 C43 . . 122.9(3) ?
C47 C48 H48 . . 118.5 ?
C36 C31 B1 . . 124.5(2) ?
C32 C31 C36 . . 114.6(2) ?
C32 C31 B1 . . 120.8(2) ?
O3 C12 H12A . . 110.9 ?
O3 C12 H12B . . 110.9 ?
O3 C12 C11 . . 104.4(2) ?
H12A C12 H12B . . 108.9 ?
C11 C12 H12A . . 110.9 ?
C11 C12 H12B . . 110.9 ?
O6 C24 H24A . . 110.5 ?
O6 C24 H24B . . 110.5 ?
O6 C24 C23 . . 106.0(2) ?
H24A C24 H24B . . 108.7 ?
C23 C24 H24A . . 110.5 ?
C23 C24 H24B . . 110.5 ?
O4 C16 H16A . . 110.8 ?
O4 C16 H16B . . 110.8 ?
O4 C16 C15 . . 104.7(2) ?
H16A C16 H16B . . 108.9 ?
C15 C16 H16A . . 110.8 ?
C15 C16 H16B . . 110.8 ?
O4 C13 H13A . . 110.5 ?
O4 C13 H13B . . 110.5 ?
O4 C13 C14 . . 106.3(2) ?
H13A C13 H13B . . 108.7 ?
C14 C13 H13A . . 110.5 ?
C14 C13 H13B . . 110.5 ?
C13 C14 H14A . . 110.7 ?
C13 C14 H14B . . 110.7 ?
H14A C14 H14B . . 108.8 ?
C15 C14 C13 . . 105.1(2) ?
C15 C14 H14A . . 110.7 ?
C15 C14 H14B . . 110.7 ?
C16 C15 C14 . . 102.5(3) ?
C16 C15 H15A . . 111.3 ?
C16 C15 H15B . . 111.3 ?
C14 C15 H15A . . 111.3 ?
C14 C15 H15B . . 111.3 ?
H15A C15 H15B . . 109.2 ?
O5 C17 H17A . . 110.6 ?
O5 C17 H17B . . 110.6 ?
O5 C17 C18 . . 105.8(2) ?
H17A C17 H17B . . 108.7 ?
C18 C17 H17A . . 110.6 ?
C18 C17 H17B . . 110.6 ?
C31 C36 H36 . . 118.7 ?
C35 C36 C31 . . 122.5(3) ?
C35 C36 H36 . . 118.7 ?
C25 C30 H30 . . 118.5 ?
C29 C30 C25 . . 123.0(3) ?
C29 C30 H30 . . 118.5 ?
O6 C21 H21A . . 110.9 ?
O6 C21 H21B . . 110.9 ?
O6 C21 C22 . . 104.1(3) ?
H21A C21 H21B . . 109.0 ?
C22 C21 H21A . . 110.9 ?
C22 C21 H21B . . 110.9 ?
C25 C26 H26 . . 118.5 ?
C27 C26 C25 . . 122.9(3) ?
C27 C26 H26 . . 118.5 ?
C31 C32 H32 . . 118.2 ?
C33 C32 C31 . . 123.6(3) ?
C33 C32 H32 . . 118.2 ?
C10 C11 C12 . . 102.0(2) ?
C10 C11 H11A . . 111.4 ?
C10 C11 H11B . . 111.4 ?
C12 C11 H11A . . 111.4 ?
C12 C11 H11B . . 111.4 ?
H11A C11 H11B . . 109.2 ?
C43 C44 H44 . . 118.4 ?
C45 C44 C43 . . 123.1(3) ?
C45 C44 H44 . . 118.4 ?
C21 C22 H22A . . 111.4 ?
C21 C22 H22B . . 111.4 ?
H22A C22 H22B . . 109.2 ?
C23 C22 C21 . . 102.1(3) ?
C23 C22 H22A . . 111.4 ?
C23 C22 H22B . . 111.4 ?
O5 C20 H20A . . 110.7 ?
O5 C20 H20B . . 110.7 ?
O5 C20 C19 . . 105.2(2) ?
H20A C20 H20B . . 108.8 ?
C19 C20 H20A . . 110.7 ?
C19 C20 H20B . . 110.7 ?
C24 C23 C22 . . 100.7(3) ?
C24 C23 H23A . . 111.6 ?
C24 C23 H23B . . 111.6 ?
C22 C23 H23A . . 111.6 ?
C22 C23 H23B . . 111.6 ?
H23A C23 H23B . . 109.4 ?
C48 C47 H47 . . 120.0 ?
C46 C47 C48 . . 120.1(3) ?
C46 C47 H47 . . 120.0 ?
C25 B1 C37 . . 111.97(19) ?
C43 B1 C37 . . 110.37(19) ?
C43 B1 C25 . . 105.83(19) ?
C43 B1 C31 . . 111.89(19) ?
C31 B1 C37 . . 104.77(19) ?
C31 B1 C25 . . 112.1(2) ?
C42 C41 H41 . . 119.8 ?
C40 C41 C42 . . 120.4(3) ?
C40 C41 H41 . . 119.8 ?
C36 C35 H35 . . 119.8 ?
C34 C35 C36 . . 120.5(3) ?
C34 C35 H35 . . 119.8 ?
C44 C45 H45 . . 120.0 ?
C46 C45 C44 . . 119.9(3) ?
C46 C45 H45 . . 120.0 ?
C35 C34 H34 . . 120.2 ?
C35 C34 C33 . . 119.6(3) ?
C33 C34 H34 . . 120.2 ?
C37 C38 H38 . . 118.5 ?
C39 C38 C37 . . 122.9(3) ?
C39 C38 H38 . . 118.5 ?
C41 C40 H40 . . 120.6 ?
C39 C40 C41 . . 118.7(3) ?
C39 C40 H40 . . 120.6 ?
C32 C33 H33 . . 120.4 ?
C34 C33 C32 . . 119.2(3) ?
C34 C33 H33 . . 120.4 ?
C47 C46 C45 . . 119.0(3) ?
C47 C46 H46 . . 120.5 ?
C45 C46 H46 . . 120.5 ?
C30 C29 H29 . . 119.6 ?
C28 C29 C30 . . 120.7(3) ?
C28 C29 H29 . . 119.6 ?
O1 C1 C2 . . 109.0(2) ?
O1 C1 C4 . . 108.8(2) ?
O1 C1 C3 . . 109.1(2) ?
C2 C1 C3 . . 110.0(3) ?
C4 C1 C2 . . 110.4(3) ?
C4 C1 C3 . . 109.6(3) ?
C1 C2 H2A . . 109.5 ?
C1 C2 H2B . . 109.5 ?
C1 C2 H2C . . 109.5 ?
H2A C2 H2B . . 109.5 ?
H2A C2 H2C . . 109.5 ?
H2B C2 H2C . . 109.5 ?
C49 O7 C52 . . 104.3(4) ?
C17 C18 H18A . . 111.0 ?
C17 C18 H18B . . 111.0 ?
C17 C18 C19 . . 103.7(2) ?
H18A C18 H18B . . 109.0 ?
C19 C18 H18A . . 111.0 ?
C19 C18 H18B . . 111.0 ?
C26 C27 H27 . . 119.6 ?
C28 C27 C26 . . 120.8(3) ?
C28 C27 H27 . . 119.6 ?
C20 C19 C18 . . 102.8(3) ?
C20 C19 H19A . . 111.2 ?
C20 C19 H19B . . 111.2 ?
C18 C19 H19A . . 111.2 ?
C18 C19 H19B . . 111.2 ?
H19A C19 H19B . . 109.1 ?
C29 C28 H28 . . 120.8 ?
C27 C28 C29 . . 118.3(3) ?
C27 C28 H28 . . 120.8 ?
C38 C39 H39 . . 120.0 ?
C40 C39 C38 . . 120.1(3) ?
C40 C39 H39 . . 120.0 ?
C1 C4 H4A . . 109.5 ?
C1 C4 H4B . . 109.5 ?
C1 C4 H4C . . 109.5 ?
H4A C4 H4B . . 109.5 ?
H4A C4 H4C . . 109.5 ?
H4B C4 H4C . . 109.5 ?
C1 C3 H3A . . 109.5 ?
C1 C3 H3B . . 109.5 ?
C1 C3 H3C . . 109.5 ?
H3A C3 H3B . . 109.5 ?
H3A C3 H3C . . 109.5 ?
H3B C3 H3C . . 109.5 ?
H50A C50 H50B . . 109.0 ?
C49 C50 H50A . . 111.1 ?
C49 C50 H50B . . 111.1 ?
C51 C50 H50A . . 111.1 ?
C51 C50 H50B . . 111.1 ?
C51 C50 C49 . . 103.4(5) ?
O7 C49 C50 . . 110.0(5) ?
O7 C49 H49A . . 109.7 ?
O7 C49 H49B . . 109.7 ?
C50 C49 H49A . . 109.7 ?
C50 C49 H49B . . 109.7 ?
H49A C49 H49B . . 108.2 ?
O7 C52 H52A . . 111.0 ?
O7 C52 H52B . . 111.0 ?
O7 C52 C51 . . 103.7(6) ?
H52A C52 H52B . . 109.0 ?
C51 C52 H52A . . 111.0 ?
C51 C52 H52B . . 111.0 ?
C50 C51 C52 . . 101.9(6) ?
C50 C51 H51A . . 111.4 ?
C50 C51 H51B . . 111.4 ?
C52 C51 H51A . . 111.4 ?
C52 C51 H51B . . 111.4 ?
H51A C51 H51B . . 109.3 ?
O2 C5 H5A . . 110.6 ?
O2 C5 H5B . . 110.6 ?
O2 C5 C6 . . 105.7(3) ?
H5A C5 H5B . . 108.7 ?
C6 C5 H5A . . 110.6 ?
C6 C5 H5B . . 110.6 ?
O2 C8 H8AA . . 110.8 ?
O2 C8 H8AB . . 110.8 ?
O2 C8 H8BC . . 110.5 ?
O2 C8 H8BD . . 110.5 ?
O2 C8 C7 . . 104.5(5) ?
O2 C8 C7A . . 106.1(4) ?
H8AA C8 H8AB . . 108.9 ?
H8BC C8 H8BD . . 108.7 ?
C7 C8 H8AA . . 110.8 ?
C7 C8 H8AB . . 110.8 ?
C7A C8 H8BC . . 110.5 ?
C7A C8 H8BD . . 110.5 ?
C8 C7 H7A . . 111.6 ?
C8 C7 H7B . . 111.6 ?
H7A C7 H7B . . 109.4 ?
C6 C7 C8 . . 100.7(5) ?
C6 C7 H7A . . 111.6 ?
C6 C7 H7B . . 111.6 ?
C5 C6 H6AA . . 110.0 ?
C5 C6 H6AB . . 110.0 ?
C5 C6 H6BC . . 110.9 ?
C5 C6 H6BD . . 110.9 ?
C7 C6 C5 . . 108.3(4) ?
C7 C6 H6AA . . 110.0 ?
C7 C6 H6AB . . 110.0 ?
H6AA C6 H6AB . . 108.4 ?
H6BC C6 H6BD . . 108.9 ?
C7A C6 C5 . . 104.3(4) ?
C7A C6 H6BC . . 110.9 ?
C7A C6 H6BD . . 110.9 ?
C8 C7A H7AA . . 110.8 ?
C8 C7A H7AB . . 110.8 ?
C6 C7A C8 . . 104.8(5) ?
C6 C7A H7AA . . 110.8 ?
C6 C7A H7AB . . 110.8 ?
H7AA C7A H7AB . . 108.9 ?
C1D O9 C1A . . 94.6(8) ?
O9 C1A H1AA . . 111.7 ?
O9 C1A H1AB . . 111.7 ?
O9 C1A C1B . . 100.4(7) ?
H1AA C1A H1AB . . 109.5 ?
C1B C1A H1AA . . 111.7 ?
C1B C1A H1AB . . 111.7 ?
C1A C1B H1BA . . 112.1 ?
C1A C1B H1BB . . 112.1 ?
H1BA C1B H1BB . . 109.7 ?
C1C C1B C1A . . 98.3(7) ?
C1C C1B H1BA . . 112.1 ?
C1C C1B H1BB . . 112.1 ?
C1B C1C H1CA . . 110.2 ?
C1B C1C H1CB . . 110.2 ?
H1CA C1C H1CB . . 108.5 ?
C1D C1C C1B . . 107.6(7) ?
C1D C1C H1CA . . 110.2 ?
C1D C1C H1CB . . 110.2 ?
O9 C1D C1C . . 104.5(8) ?
O9 C1D H1DA . . 110.8 ?
O9 C1D H1DB . . 110.8 ?
C1C C1D H1DA . . 110.8 ?
C1C C1D H1DB . . 110.8 ?
H1DA C1D H1DB . . 108.9 ?

loop_
_geom_bond_atom_site_label_1
_geom_bond_atom_site_label_2
_geom_bond_site_symmetry_2
_geom_bond_distance
_geom_bond_publ_flag
Ce1 Cl1 . 2.7953(6) ?
Ce1 O3 . 2.5390(16) ?
Ce1 O4 . 2.5415(17) ?
Ce1 O1 . 2.1274(16) ?
Ce1 O6 . 2.5449(17) ?
Ce1 O2 . 2.5451(17) ?
Ce1 O5 . 2.5108(17) ?
O3 C9 . 1.441(3) ?
O3 C12 . 1.456(3) ?
O4 C16 . 1.445(3) ?
O4 C13 . 1.449(3) ?
O1 C1 . 1.418(3) ?
O6 C24 . 1.453(3) ?
O6 C21 . 1.448(3) ?
O2 C5 . 1.442(3) ?
O2 C8 . 1.437(4) ?
O5 C17 . 1.460(3) ?
O5 C20 . 1.444(3) ?
C37 C42 . 1.399(3) ?
C37 B1 . 1.649(3) ?
C37 C38 . 1.398(3) ?
C25 C30 . 1.398(3) ?
C25 C26 . 1.401(3) ?
C25 B1 . 1.647(4) ?
C42 H42 . 0.9500 ?
C42 C41 . 1.393(4) ?
C10 H10A . 0.9900 ?
C10 H10B . 0.9900 ?
C10 C9 . 1.517(4) ?
C10 C11 . 1.505(4) ?
C43 C48 . 1.395(3) ?
C43 C44 . 1.405(4) ?
C43 B1 . 1.643(4) ?
C9 H9A . 0.9900 ?
C9 H9B . 0.9900 ?
C48 H48 . 0.9500 ?
C48 C47 . 1.394(4) ?
C31 C36 . 1.399(4) ?
C31 C32 . 1.397(4) ?
C31 B1 . 1.645(4) ?
C12 H12A . 0.9900 ?
C12 H12B . 0.9900 ?
C12 C11 . 1.506(4) ?
C24 H24A . 0.9900 ?
C24 H24B . 0.9900 ?
C24 C23 . 1.484(4) ?
C16 H16A . 0.9900 ?
C16 H16B . 0.9900 ?
C16 C15 . 1.499(4) ?
C13 H13A . 0.9900 ?
C13 H13B . 0.9900 ?
C13 C14 . 1.505(4) ?
C14 H14A . 0.9900 ?
C14 H14B . 0.9900 ?
C14 C15 . 1.502(5) ?
C15 H15A . 0.9900 ?
C15 H15B . 0.9900 ?
C17 H17A . 0.9900 ?
C17 H17B . 0.9900 ?
C17 C18 . 1.483(4) ?
C36 H36 . 0.9500 ?
C36 C35 . 1.398(4) ?
C30 H30 . 0.9500 ?
C30 C29 . 1.389(4) ?
C21 H21A . 0.9900 ?
C21 H21B . 0.9900 ?
C21 C22 . 1.518(5) ?
C26 H26 . 0.9500 ?
C26 C27 . 1.391(4) ?
C32 H32 . 0.9500 ?
C32 C33 . 1.394(4) ?
C11 H11A . 0.9900 ?
C11 H11B . 0.9900 ?
C44 H44 . 0.9500 ?
C44 C45 . 1.386(4) ?
C22 H22A . 0.9900 ?
C22 H22B . 0.9900 ?
C22 C23 . 1.494(5) ?
C20 H20A . 0.9900 ?
C20 H20B . 0.9900 ?
C20 C19 . 1.495(4) ?
C23 H23A . 0.9900 ?
C23 H23B . 0.9900 ?
C47 H47 . 0.9500 ?
C47 C46 . 1.381(5) ?
C41 H41 . 0.9500 ?
C41 C40 . 1.385(4) ?
C35 H35 . 0.9500 ?
C35 C34 . 1.364(5) ?
C45 H45 . 0.9500 ?
C45 C46 . 1.385(5) ?
C34 H34 . 0.9500 ?
C34 C33 . 1.381(5) ?
C38 H38 . 0.9500 ?
C38 C39 . 1.396(4) ?
C40 H40 . 0.9500 ?
C40 C39 . 1.380(4) ?
C33 H33 . 0.9500 ?
C46 H46 . 0.9500 ?
C29 H29 . 0.9500 ?
C29 C28 . 1.376(5) ?
C1 C2 . 1.520(4) ?
C1 C4 . 1.519(4) ?
C1 C3 . 1.528(4) ?
C2 H2A . 0.9800 ?
C2 H2B . 0.9800 ?
C2 H2C . 0.9800 ?
O7 C49 . 1.366(6) ?
O7 C52 . 1.391(6) ?
C18 H18A . 0.9900 ?
C18 H18B . 0.9900 ?
C18 C19 . 1.509(4) ?
C27 H27 . 0.9500 ?
C27 C28 . 1.371(4) ?
C19 H19A . 0.9900 ?
C19 H19B . 0.9900 ?
C28 H28 . 0.9500 ?
C39 H39 . 0.9500 ?
C4 H4A . 0.9800 ?
C4 H4B . 0.9800 ?
C4 H4C . 0.9800 ?
C3 H3A . 0.9800 ?
C3 H3B . 0.9800 ?
C3 H3C . 0.9800 ?
C50 H50A . 0.9900 ?
C50 H50B . 0.9900 ?
C50 C49 . 1.477(7) ?
C50 C51 . 1.473(10) ?
C49 H49A . 0.9900 ?
C49 H49B . 0.9900 ?
C52 H52A . 0.9900 ?
C52 H52B . 0.9900 ?
C52 C51 . 1.530(11) ?
C51 H51A . 0.9900 ?
C51 H51B . 0.9900 ?
C5 H5A . 0.9900 ?
C5 H5B . 0.9900 ?
C5 C6 . 1.490(5) ?
C8 H8AA . 0.9900 ?
C8 H8AB . 0.9900 ?
C8 H8BC . 0.9900 ?
C8 H8BD . 0.9900 ?
C8 C7 . 1.549(11) ?
C8 C7A . 1.476(8) ?
C7 H7A . 0.9900 ?
C7 H7B . 0.9900 ?
C7 C6 . 1.464(10) ?
C6 H6AA . 0.9900 ?
C6 H6AB . 0.9900 ?
C6 H6BC . 0.9900 ?
C6 H6BD . 0.9900 ?
C6 C7A . 1.455(10) ?
C7A H7AA . 0.9900 ?
C7A H7AB . 0.9900 ?
O9 C1A . 1.498(9) ?
O9 C1D . 1.376(9) ?
C1A H1AA . 0.9900 ?
C1A H1AB . 0.9900 ?
C1A C1B . 1.510(10) ?
C1B H1BA . 0.9900 ?
C1B H1BB . 0.9900 ?
C1B C1C . 1.443(9) ?
C1C H1CA . 0.9900 ?
C1C H1CB . 0.9900 ?
C1C C1D . 1.442(9) ?
C1D H1DA . 0.9900 ?
C1D H1DB . 0.9900 ?

loop_
_geom_torsion_atom_site_label_1
_geom_torsion_atom_site_label_2
_geom_torsion_atom_site_label_3
_geom_torsion_atom_site_label_4
_geom_torsion_site_symmetry_1
_geom_torsion_site_symmetry_2
_geom_torsion_site_symmetry_3
_geom_torsion_site_symmetry_4
_geom_torsion
_geom_torsion_publ_flag
Ce1 O3 C9 C10 . . . . 174.31(18) ?
Ce1 O3 C12 C11 . . . . -152.37(18) ?
Ce1 O4 C16 C15 . . . . 148.8(2) ?
Ce1 O4 C13 C14 . . . . -168.6(2) ?
Ce1 O6 C24 C23 . . . . 165.7(2) ?
Ce1 O6 C21 C22 . . . . 166.9(2) ?
Ce1 O2 C5 C6 . . . . 161.6(3) ?
Ce1 O2 C8 C7 . . . . -143.9(4) ?
Ce1 O2 C8 C7A . . . . 178.0(5) ?
Ce1 O5 C17 C18 . . . . 173.9(2) ?
Ce1 O5 C20 C19 . . . . 163.0(2) ?
O3 C12 C11 C10 . . . . -37.3(3) ?
O4 C16 C15 C14 . . . . 36.1(3) ?
O4 C13 C14 C15 . . . . 14.4(4) ?
O6 C24 C23 C22 . . . . 36.1(4) ?
O6 C21 C22 C23 . . . . 34.8(4) ?
O2 C5 C6 C7 . . . . -13.5(7) ?
O2 C5 C6 C7A . . . . 26.2(6) ?
O2 C8 C7 C6 . . . . -34.3(8) ?
O2 C8 C7A C6 . . . . 26.8(8) ?
O5 C17 C18 C19 . . . . 26.7(4) ?
O5 C20 C19 C18 . . . . 32.1(4) ?
C37 C42 C41 C40 . . . . -2.2(4) ?
C37 C38 C39 C40 . . . . -0.5(5) ?
C25 C30 C29 C28 . . . . 0.5(5) ?
C25 C26 C27 C28 . . . . 0.1(5) ?
C42 C37 B1 C25 . . . . 52.3(3) ?
C42 C37 B1 C43 . . . . 169.9(2) ?
C42 C37 B1 C31 . . . . -69.5(3) ?
C42 C37 C38 C39 . . . . -2.1(4) ?
C42 C41 C40 C39 . . . . -0.6(4) ?
C43 C48 C47 C46 . . . . 0.1(4) ?
C43 C44 C45 C46 . . . . 1.5(5) ?
C9 O3 C12 C11 . . . . 26.4(3) ?
C9 C10 C11 C12 . . . . 34.3(3) ?
C48 C43 C44 C45 . . . . -2.3(4) ?
C48 C43 B1 C37 . . . . 126.3(2) ?
C48 C43 B1 C25 . . . . -112.4(3) ?
C48 C43 B1 C31 . . . . 10.0(3) ?
C48 C47 C46 C45 . . . . -1.0(5) ?
C31 C36 C35 C34 . . . . -0.6(5) ?
C31 C32 C33 C34 . . . . -0.7(4) ?
C12 O3 C9 C10 . . . . -4.4(3) ?
C24 O6 C21 C22 . . . . -12.5(4) ?
C16 O4 C13 C14 . . . . 8.5(3) ?
C13 O4 C16 C15 . . . . -28.2(3) ?
C13 C14 C15 C16 . . . . -30.7(4) ?
C17 O5 C20 C19 . . . . -16.1(4) ?
C17 C18 C19 C20 . . . . -36.1(4) ?
C36 C31 C32 C33 . . . . 0.5(4) ?
C36 C31 B1 C37 . . . . 112.7(3) ?
C36 C31 B1 C25 . . . . -8.9(3) ?
C36 C31 B1 C43 . . . . -127.7(3) ?
C36 C35 C34 C33 . . . . 0.4(5) ?
C30 C25 C26 C27 . . . . 0.8(4) ?
C30 C25 B1 C37 . . . . -174.7(2) ?
C30 C25 B1 C43 . . . . 65.0(3) ?
C30 C25 B1 C31 . . . . -57.2(3) ?
C30 C29 C28 C27 . . . . 0.4(5) ?
C21 O6 C24 C23 . . . . -14.8(4) ?
C21 C22 C23 C24 . . . . -43.0(4) ?
C26 C25 C30 C29 . . . . -1.0(4) ?
C26 C25 B1 C37 . . . . 7.8(3) ?
C26 C25 B1 C43 . . . . -112.5(3) ?
C26 C25 B1 C31 . . . . 125.2(2) ?
C26 C27 C28 C29 . . . . -0.7(5) ?
C32 C31 C36 C35 . . . . 0.2(4) ?
C32 C31 B1 C37 . . . . -63.7(3) ?
C32 C31 B1 C25 . . . . 174.6(2) ?
C32 C31 B1 C43 . . . . 55.9(3) ?
C11 C10 C9 O3 . . . . -19.2(3) ?
C44 C43 C48 C47 . . . . 1.5(4) ?
C44 C43 B1 C37 . . . . -55.6(3) ?
C44 C43 B1 C25 . . . . 65.7(3) ?
C44 C43 B1 C31 . . . . -171.9(2) ?
C44 C45 C46 C47 . . . . 0.2(5) ?
C20 O5 C17 C18 . . . . -6.8(4) ?
B1 C37 C42 C41 . . . . -179.6(2) ?
B1 C37 C38 C39 . . . . -178.9(3) ?
B1 C25 C30 C29 . . . . -178.9(3) ?
B1 C25 C26 C27 . . . . 178.5(3) ?
B1 C43 C48 C47 . . . . 179.6(2) ?
B1 C43 C44 C45 . . . . 179.5(3) ?
B1 C31 C36 C35 . . . . -176.4(3) ?
B1 C31 C32 C33 . . . . 177.3(2) ?
C41 C40 C39 C38 . . . . 1.9(5) ?
C35 C34 C33 C32 . . . . 0.3(5) ?
C38 C37 C42 C41 . . . . 3.5(4) ?
C38 C37 B1 C25 . . . . -131.1(2) ?
C38 C37 B1 C43 . . . . -13.5(3) ?
C38 C37 B1 C31 . . . . 107.1(3) ?
O7 C52 C51 C50 . . . . -36.1(10) ?
C49 O7 C52 C51 . . . . 41.1(8) ?
C49 C50 C51 C52 . . . . 17.2(10) ?
C52 O7 C49 C50 . . . . -30.9(7) ?
C51 C50 C49 O7 . . . . 7.0(9) ?
C5 O2 C8 C7 . . . . 27.8(6) ?
C5 O2 C8 C7A . . . . -10.4(6) ?
C5 C6 C7A C8 . . . . -32.4(8) ?
C8 O2 C5 C6 . . . . -9.7(4) ?
C8 C7 C6 C5 . . . . 28.9(8) ?
O9 C1A C1B C1C . . . . 40.6(13) ?
C1A O9 C1D C1C . . . . 50.7(11) ?
C1A C1B C1C C1D . . . . -10.1(14) ?
C1B C1C C1D O9 . . . . -27.0(14) ?
C1D O9 C1A C1B . . . . -57.2(11) ?
